data_4024957
loop_
_publ_author_name
'Jos\'e Luis Baeza'
'Guillermo Gerona-Navarro'
'Kevin Thompson'
'M. Jes\'us P\'erez de Vega'
'Lourdes Infantes'
'M. Teresa Garc\'ia-L\'opez'
'Rosario Gonz\'alez-Mu\~niz'
'Mercedes Mart\'in-Mart\'inez'

_publ_section_title
;
Further Evidence for 2-Alkyl-2-carboxyazetidines as \g-Turn Inducers
;
_journal_name_full 'Journal of Organic Chemistry'
_journal_page_first 8203
_journal_page_last 8211
_journal_paper_doi 10.1021/jo901712x
_journal_volume 74
_journal_year 2009
_chemical_absolute_configuration syn
_chemical_formula_moiety 'C20 H29 N3 O3, H2 O'
_chemical_formula_sum 'C20 H31 N3 O4'
_chemical_formula_weight 377.48
_chemical_name_common 'Compound JB236'
_chemical_name_systematic
;
 ?
;
_space_group_IT_number 4
_symmetry_cell_setting monoclinic
_symmetry_space_group_name_Hall 'P 2yb'
_symmetry_space_group_name_H-M 'P 1 21 1'
_atom_sites_solution_hydrogens 'geom except amine Hs and H2O difmap'
_atom_sites_solution_primary direct
_atom_sites_solution_secondary difmap
_audit_conform_dict_location ftp://ftp.iucr.org/pub/cif_core.dic
_audit_conform_dict_name cif_core.dic
_audit_conform_dict_version 2.3
_audit_creation_date 2009-06-02T18:46:48-00:00
_audit_creation_method 'WinGX routine CIF_UPDATE'
_cell_angle_alpha 90
_cell_angle_beta 96.590(10)
_cell_angle_gamma 90
_cell_formula_units_Z 2
_cell_length_a 12.022(2)
_cell_length_b 9.727(2)
_cell_length_c 18.519(2)
_cell_measurement_reflns_used 2136
_cell_measurement_temperature 120(2)
_cell_measurement_wavelength 1.54184
_cell_volume 2151.3(6)
_computing_cell_refinement 'HKL Scalepack (Otwinowski & Minor 1997)'
_computing_data_collection 'Collect (Bruker AXS BV, 1997-2004)'
_computing_data_reduction 'HKL Denzo and Scalepack (Otwinowski & Minor 1997)'
_computing_structure_refinement 'SHELXL-97 (Sheldrick, 1997)'
_computing_structure_solution 'SIR2004 (Burla et al 2004)'
_diffrn_ambient_temperature 120(2)
_diffrn_detector 'CCD plate'
_diffrn_detector_area_resol_mean 14
_diffrn_measured_fraction_theta_full 0.894
_diffrn_measured_fraction_theta_max 0.894
_diffrn_measurement_device '135mm CCD camera on \k-goniostat'
_diffrn_measurement_device_type KappaCCD2000
_diffrn_measurement_method 'CCD rotation images, thick slices'
_diffrn_orient_matrix_type 'by Bruker AXS Collect from scalepack cell'
_diffrn_orient_matrix_UB_11 -0.0276041
_diffrn_orient_matrix_UB_12 -0.0326858
_diffrn_orient_matrix_UB_13 -0.0500584
_diffrn_orient_matrix_UB_21 -0.0785127
_diffrn_orient_matrix_UB_22 0
_diffrn_orient_matrix_UB_23 0.0129236
_diffrn_orient_matrix_UB_31 -0.0092569
_diffrn_orient_matrix_UB_32 0.0974689
_diffrn_orient_matrix_UB_33 -0.0167869
_diffrn_radiation_monochromator graphite
_diffrn_radiation_probe x-ray
_diffrn_radiation_type CuK\a
_diffrn_radiation_wavelength 1.5418
_diffrn_reflns_av_R_equivalents 0.057
_diffrn_reflns_av_unetI/netI 0.0575
_diffrn_reflns_limit_h_max 12
_diffrn_reflns_limit_h_min -12
_diffrn_reflns_limit_k_max 10
_diffrn_reflns_limit_k_min -10
_diffrn_reflns_limit_l_max 19
_diffrn_reflns_limit_l_min -19
_diffrn_reflns_number 3778
_diffrn_reflns_theta_full 54.21
_diffrn_reflns_theta_max 54.21
_diffrn_reflns_theta_min 6.4
_exptl_absorpt_coefficient_mu 0.661
_exptl_absorpt_correction_T_max 0.9677
_exptl_absorpt_correction_T_min 0.9074
_exptl_absorpt_correction_type multi-scan
_exptl_absorpt_process_details 'HKL Scalepack (Otwinowski & Minor 1997)'
_exptl_crystal_colour colourless
_exptl_crystal_density_diffrn 1.165
_exptl_crystal_density_method 'not measured'
_exptl_crystal_description sheet
_exptl_crystal_F_000 816
_exptl_crystal_size_max 0.15
_exptl_crystal_size_mid 0.1
_exptl_crystal_size_min 0.05
_refine_diff_density_max 0.268
_refine_diff_density_min -0.16
_refine_diff_density_rms 0.043
_refine_ls_abs_structure_details 'Flack H D (1983), Acta Cryst. A39, 876-881'
_refine_ls_abs_structure_Flack 0.2(3)
_refine_ls_extinction_method none
_refine_ls_goodness_of_fit_ref 1.048
_refine_ls_hydrogen_treatment mixed
_refine_ls_matrix_type full
_refine_ls_number_parameters 534
_refine_ls_number_reflns 3778
_refine_ls_number_restraints 33
_refine_ls_restrained_S_all 1.054
_refine_ls_R_factor_all 0.0642
_refine_ls_R_factor_gt 0.058
_refine_ls_shift/su_max 0.029
_refine_ls_shift/su_mean 0.001
_refine_ls_structure_factor_coef Fsqd
_refine_ls_weighting_details 'calc w=1/[\s^2^(Fo^2^)+(0.1283P)^2^+0.0000P] where P=(Fo^2^+2Fc^2^)/3'
_refine_ls_weighting_scheme calc
_refine_ls_wR_factor_gt 0.1532
_refine_ls_wR_factor_ref 0.1586
_reflns_number_gt 3393
_reflns_number_total 3778
_reflns_threshold_expression >2sigma(I)
_cod_data_source_file jo901712x_si_002.cif
_cod_data_source_block jb236
_cod_original_sg_symbol_H-M P21
_cod_database_code 4024957

loop_
_symmetry_equiv_pos_as_xyz
'x, y, z'
'-x, y+1/2, -z'

loop_
_atom_site_label
_atom_site_type_symbol
_atom_site_fract_x
_atom_site_fract_y
_atom_site_fract_z
_atom_site_U_iso_or_equiv
_atom_site_adp_type
_atom_site_occupancy
_atom_site_symmetry_multiplicity
_atom_site_calc_flag
_atom_site_refinement_flags
_atom_site_disorder_assembly
_atom_site_disorder_group
N1 N 0.3682(3) 0.2950(4) 0.3804(2) 0.0425(10) Uani 1 1 d . . .
N2 N 0.2666(3) 0.1325(6) 0.4764(2) 0.0514(11) Uani 1 1 d . . .
N3 N 0.2609(3) 0.5713(4) 0.2723(2) 0.0452(10) Uani 1 1 d D . .
H2 H 0.258(6) 0.230(11) 0.473(4) 0.11(3) Uiso 1 1 d . . .
H3 H 0.186(5) 0.548(8) 0.231(3) 0.12(2) Uiso 1 1 d D . .
O1 O 0.3351(3) -0.0653(4) 0.43533(18) 0.0550(9) Uani 1 1 d . . .
O2 O 0.2000(3) 0.2988(4) 0.31321(17) 0.0536(9) Uani 1 1 d . . .
O3 O 0.4388(3) 0.6408(4) 0.26079(18) 0.0586(10) Uani 1 1 d . . .
C1 C 0.3953(3) 0.1464(5) 0.3840(3) 0.0450(13) Uani 1 1 d . . .
C2 C 0.5132(4) 0.1859(5) 0.4242(3) 0.0500(13) Uani 1 1 d . . .
H2A H 0.524 0.1588 0.4749 0.06 Uiso 1 1 calc R . .
H2B H 0.5755 0.1564 0.399 0.06 Uiso 1 1 calc R . .
C3 C 0.4823(4) 0.3382(6) 0.4123(3) 0.0480(13) Uani 1 1 d . . .
H3A H 0.483 0.3904 0.457 0.058 Uiso 1 1 calc R . .
H3B H 0.5249 0.3845 0.3781 0.058 Uiso 1 1 calc R . .
C4 C 0.3277(4) 0.0617(7) 0.4337(3) 0.0478(13) Uani 1 1 d . . .
C5 C 0.2088(5) 0.0634(7) 0.5320(3) 0.0633(16) Uani 1 1 d . . .
H5A H 0.2221 -0.0338 0.5304 0.095 Uiso 1 1 calc R . .
H5B H 0.1298 0.0807 0.5229 0.095 Uiso 1 1 calc R . .
H5C H 0.2367 0.0981 0.5792 0.095 Uiso 1 1 calc R . .
C6 C 0.2828(4) 0.3617(5) 0.3444(2) 0.0423(12) Uani 1 1 d . . .
C7 C 0.2892(4) 0.5163(6) 0.3452(3) 0.0480(13) Uani 1 1 d . . .
H7 H 0.3665 0.5428 0.3621 0.058 Uiso 1 1 calc R . .
C8 C 0.2140(5) 0.5745(6) 0.3979(3) 0.0644(15) Uani 1 1 d . . .
H8A H 0.1371 0.56 0.3791 0.097 Uiso 1 1 calc R . .
H8B H 0.2278 0.6712 0.404 0.097 Uiso 1 1 calc R . .
H8C H 0.2293 0.5291 0.444 0.097 Uiso 1 1 calc R . .
C9 C 0.3370(4) 0.6315(6) 0.2342(3) 0.0484(13) Uani 1 1 d D A .
C10 C 0.2999(3) 0.6914(5) 0.1598(3) 0.0467(13) Uani 1 1 d D . .
C11A C 0.1712(5) 0.7091(9) 0.1433(4) 0.069(2) Uani 0.839(10) 1 d PD A 3
C12A C 0.3580(6) 0.8344(7) 0.1545(4) 0.065(2) Uani 0.839(10) 1 d PD A 3
C13A C 0.3423(6) 0.6023(8) 0.1002(4) 0.070(2) Uani 0.839(10) 1 d PD A 3
C11B C 0.2372(19) 0.571(2) 0.1175(12) 0.033(9) Uiso 0.161(10) 1 d PD A 4
C12B C 0.217(2) 0.812(2) 0.1696(14) 0.037(8) Uiso 0.161(10) 1 d PD A 4
C13B C 0.4067(15) 0.730(3) 0.1277(12) 0.030(8) Uiso 0.161(10) 1 d PD A 4
C14 C 0.3922(4) 0.0762(6) 0.3106(3) 0.0497(13) Uani 1 1 d . . .
H14A H 0.3162 0.0797 0.2867 0.06 Uiso 1 1 calc R . .
H14B H 0.4117 -0.0198 0.3184 0.06 Uiso 1 1 calc R . .
C15 C 0.4701(4) 0.1382(6) 0.2600(3) 0.0495(13) Uani 1 1 d . . .
C16 C 0.4359(4) 0.2464(6) 0.2139(3) 0.0528(14) Uani 1 1 d . . .
H16 H 0.3646 0.2831 0.2147 0.063 Uiso 1 1 calc R . .
C17 C 0.5060(4) 0.3007(6) 0.1669(3) 0.0541(14) Uani 1 1 d . . .
H17 H 0.4818 0.3732 0.1363 0.065 Uiso 1 1 calc R . .
C18 C 0.6132(4) 0.2464(6) 0.1656(3) 0.0558(15) Uani 1 1 d . . .
H18 H 0.6612 0.2827 0.1345 0.067 Uiso 1 1 calc R . .
C19 C 0.6471(4) 0.1381(6) 0.2110(3) 0.0551(14) Uani 1 1 d . . .
H19 H 0.718 0.1004 0.2098 0.066 Uiso 1 1 calc R . .
C20 C 0.5776(4) 0.0856(6) 0.2577(3) 0.0536(14) Uani 1 1 d . . .
H20 H 0.6025 0.0136 0.2885 0.064 Uiso 1 1 calc R . .
N4 N -0.1694(3) 0.6012(4) 0.2591(2) 0.0465(11) Uani 1 1 d . . .
N5 N -0.0131(3) 0.8268(5) 0.3134(3) 0.0628(13) Uani 1 1 d . . .
N6 N -0.0220(3) 0.2913(4) 0.2181(2) 0.0486(11) Uani 1 1 d D . .
H5 H 0.020(6) 0.780(8) 0.275(4) 0.10(2) Uiso 1 1 d . . .
H6 H 0.050(5) 0.290(8) 0.234(3) 0.10(2) Uiso 1 1 d D . .
O4 O -0.1718(2) 0.9430(4) 0.32907(18) 0.0545(9) Uani 1 1 d . . .
O5 O 0.0119(3) 0.5701(4) 0.24404(19) 0.0550(10) Uani 1 1 d . . .
O6 O -0.1405(3) 0.2885(4) 0.11486(19) 0.0684(11) Uani 1 1 d . . .
C21 C -0.1882(4) 0.7506(6) 0.2464(3) 0.0496(13) Uani 1 1 d . . .
C22 C -0.3113(3) 0.7279(5) 0.2581(3) 0.0462(12) Uani 1 1 d . . .
H22A H -0.3305 0.7637 0.3039 0.055 Uiso 1 1 calc R . .
H22B H -0.3639 0.7595 0.2179 0.055 Uiso 1 1 calc R . .
C23 C -0.2922(4) 0.5725(5) 0.2585(3) 0.0472(13) Uani 1 1 d . . .
H23A H -0.3115 0.5268 0.3019 0.057 Uiso 1 1 calc R . .
H23B H -0.3257 0.5262 0.2149 0.057 Uiso 1 1 calc R . .
C24 C -0.1234(4) 0.8465(6) 0.3017(3) 0.0467(13) Uani 1 1 d . . .
C25 C 0.0585(5) 0.9214(7) 0.3591(4) 0.084(2) Uani 1 1 d . . .
H25A H 0.0347 0.9241 0.4069 0.126 Uiso 1 1 calc R . .
H25B H 0.0529 1.0118 0.3382 0.126 Uiso 1 1 calc R . .
H25C H 0.1347 0.8905 0.3624 0.126 Uiso 1 1 calc R . .
C26 C -0.0813(4) 0.5199(5) 0.2521(2) 0.0450(13) Uani 1 1 d . . .
C27 C -0.1002(4) 0.3662(6) 0.2578(3) 0.0499(14) Uani 1 1 d . . .
H27 H -0.1765 0.3453 0.236 0.06 Uiso 1 1 calc R . .
C28 C -0.0883(5) 0.3208(6) 0.3375(3) 0.0613(15) Uani 1 1 d . . .
H28A H -0.0133 0.3384 0.3593 0.092 Uiso 1 1 calc R . .
H28B H -0.1038 0.2242 0.3401 0.092 Uiso 1 1 calc R . .
H28C H -0.1402 0.3711 0.3631 0.092 Uiso 1 1 calc R . .
C29 C -0.0466(4) 0.2593(6) 0.1474(3) 0.0517(13) Uani 1 1 d D B .
C30 C 0.0442(3) 0.1930(5) 0.1090(3) 0.0498(13) Uani 1 1 d D . .
C31A C 0.1084(7) 0.0863(9) 0.1619(4) 0.058(3) Uiso 0.657(12) 1 d PD B 1
C32A C -0.0071(8) 0.1299(15) 0.0396(6) 0.082(3) Uiso 0.657(12) 1 d PD B 1
C33A C 0.1316(7) 0.3056(10) 0.0998(5) 0.071(3) Uiso 0.657(12) 1 d PD B 1
C32B C 0.0630(12) 0.2987(17) 0.0453(8) 0.063(5) Uiso 0.343(12) 1 d PD B 2
C33B C 0.1556(10) 0.1685(17) 0.1504(8) 0.052(5) Uiso 0.343(12) 1 d PD B 2
C31B C -0.0091(10) 0.0666(15) 0.0635(7) 0.034(4) Uiso 0.343(12) 1 d PD B 2
C34 C -0.1667(4) 0.7993(6) 0.1691(2) 0.0476(13) Uani 1 1 d . . .
H34A H -0.1751 0.8984 0.1665 0.057 Uiso 1 1 calc R . .
H34B H -0.0899 0.7779 0.1621 0.057 Uiso 1 1 calc R . .
C35 C -0.2427(4) 0.7361(6) 0.1086(3) 0.0507(13) Uani 1 1 d . . .
C36 C -0.2252(4) 0.6042(7) 0.0857(3) 0.0568(15) Uani 1 1 d . . .
H36 H -0.1641 0.5542 0.1069 0.068 Uiso 1 1 calc R . .
C37 C -0.2992(5) 0.5450(7) 0.0304(3) 0.0674(17) Uani 1 1 d . . .
H37 H -0.2881 0.4545 0.0167 0.081 Uiso 1 1 calc R . .
C38 C -0.3881(5) 0.6179(7) -0.0040(3) 0.0681(16) Uani 1 1 d . . .
H38 H -0.4348 0.5789 -0.0421 0.082 Uiso 1 1 calc R . .
C39 C -0.4068(5) 0.7515(8) 0.0192(3) 0.0671(16) Uani 1 1 d . . .
H39 H -0.4673 0.8021 -0.0024 0.08 Uiso 1 1 calc R . .
C40 C -0.3335(4) 0.8083(6) 0.0752(3) 0.0585(15) Uani 1 1 d . . .
H40 H -0.3462 0.8974 0.0906 0.07 Uiso 1 1 calc R . .
O101 O 0.5051(3) 0.7620(4) 0.39647(19) 0.0574(10) Uani 1 1 d D . .
H01A H 0.439(5) 0.802(7) 0.406(3) 0.09(2) Uiso 1 1 d D . .
H01B H 0.464(7) 0.708(10) 0.350(4) 0.17(4) Uiso 1 1 d D . .
O102 O 0.2973(3) 0.3947(4) 0.5511(2) 0.0616(11) Uani 1 1 d D . .
H02B H 0.366(4) 0.355(6) 0.574(3) 0.065(16) Uiso 1 1 d D . .
H02A H 0.251(7) 0.402(12) 0.590(4) 0.17(4) Uiso 1 1 d D . .

loop_
_atom_site_aniso_label
_atom_site_aniso_U_11
_atom_site_aniso_U_22
_atom_site_aniso_U_33
_atom_site_aniso_U_23
_atom_site_aniso_U_13
_atom_site_aniso_U_12
N1 0.046(2) 0.035(3) 0.047(2) 0.001(2) 0.0027(18) 0.0001(19)
N2 0.056(2) 0.054(3) 0.045(3) 0.006(2) 0.010(2) -0.002(2)
N3 0.047(2) 0.045(3) 0.043(2) 0.010(2) 0.002(2) 0.000(2)
O1 0.061(2) 0.045(3) 0.059(2) 0.005(2) 0.0059(17) -0.0043(18)
O2 0.056(2) 0.049(2) 0.054(2) 0.0029(18) 0.0018(16) -0.0022(18)
O3 0.0464(19) 0.068(3) 0.059(2) 0.006(2) -0.0018(16) -0.0045(19)
C1 0.044(2) 0.044(3) 0.046(3) 0.005(3) 0.000(2) 0.002(2)
C2 0.049(3) 0.045(3) 0.054(3) -0.002(3) -0.002(2) 0.004(2)
C3 0.042(3) 0.054(4) 0.046(3) 0.001(3) -0.002(2) -0.007(2)
C4 0.045(3) 0.053(4) 0.044(3) 0.007(3) 0.000(2) -0.003(3)
C5 0.074(3) 0.068(4) 0.050(3) -0.003(3) 0.018(3) -0.010(3)
C6 0.039(3) 0.050(3) 0.037(3) 0.000(3) -0.001(2) -0.006(3)
C7 0.053(3) 0.045(3) 0.044(3) -0.003(3) -0.006(2) -0.007(2)
C8 0.085(4) 0.049(4) 0.059(4) -0.001(3) 0.006(3) 0.004(3)
C9 0.053(3) 0.041(3) 0.050(3) 0.002(3) 0.001(3) 0.004(3)
C10 0.046(3) 0.042(3) 0.051(3) 0.001(3) -0.001(2) -0.003(2)
C11A 0.050(4) 0.083(6) 0.070(4) 0.015(4) -0.005(3) 0.011(4)
C12A 0.078(4) 0.048(5) 0.067(4) 0.008(4) 0.001(3) -0.017(4)
C13A 0.084(5) 0.075(5) 0.053(4) -0.001(4) 0.017(3) 0.009(4)
C14 0.056(3) 0.048(3) 0.045(3) 0.005(3) 0.002(2) 0.001(2)
C15 0.047(3) 0.044(3) 0.055(3) -0.001(3) -0.001(2) 0.001(3)
C16 0.043(3) 0.060(4) 0.055(3) 0.002(3) 0.003(2) 0.006(3)
C17 0.058(3) 0.055(4) 0.049(3) 0.006(3) 0.003(2) 0.004(3)
C18 0.053(3) 0.059(4) 0.056(3) -0.010(3) 0.008(3) -0.007(3)
C19 0.049(3) 0.059(4) 0.057(3) -0.003(3) 0.004(3) 0.006(3)
C20 0.055(3) 0.043(3) 0.063(3) 0.003(3) 0.007(3) 0.006(3)
N4 0.041(2) 0.042(3) 0.057(3) -0.005(2) 0.0079(18) -0.002(2)
N5 0.046(3) 0.055(3) 0.082(3) -0.013(3) -0.014(2) -0.003(2)
N6 0.044(2) 0.047(3) 0.055(3) -0.005(2) 0.001(2) 0.005(2)
O4 0.0494(18) 0.048(2) 0.065(2) -0.007(2) 0.0026(16) 0.0016(18)
O5 0.0401(19) 0.052(2) 0.074(2) 0.0033(19) 0.0085(16) -0.0015(17)
O6 0.053(2) 0.089(3) 0.062(2) -0.001(2) -0.0012(17) 0.014(2)
C21 0.040(2) 0.052(4) 0.058(3) -0.001(3) 0.010(2) 0.002(3)
C22 0.039(2) 0.047(3) 0.052(3) -0.003(3) 0.003(2) 0.002(2)
C23 0.038(2) 0.051(3) 0.053(3) -0.004(3) 0.009(2) -0.003(2)
C24 0.045(3) 0.042(3) 0.052(3) -0.001(3) 0.001(2) -0.005(3)
C25 0.063(3) 0.071(5) 0.111(5) -0.030(4) -0.020(3) -0.006(3)
C26 0.054(3) 0.041(3) 0.040(3) -0.006(2) 0.007(2) 0.008(3)
C27 0.040(3) 0.046(3) 0.065(4) -0.009(3) 0.010(2) 0.000(2)
C28 0.071(3) 0.058(4) 0.058(3) -0.001(3) 0.020(3) 0.002(3)
C29 0.054(3) 0.048(3) 0.053(3) -0.002(3) 0.003(3) -0.004(3)
C30 0.046(3) 0.045(3) 0.059(3) -0.005(3) 0.011(2) 0.000(3)
C34 0.047(2) 0.044(3) 0.052(3) -0.001(3) 0.009(2) 0.000(2)
C35 0.057(3) 0.049(4) 0.048(3) -0.002(3) 0.010(3) 0.004(3)
C36 0.064(3) 0.067(4) 0.040(3) 0.001(3) 0.007(3) -0.003(3)
C37 0.095(4) 0.063(4) 0.047(3) 0.003(3) 0.019(3) 0.000(4)
C38 0.071(4) 0.079(5) 0.053(4) -0.002(4) 0.004(3) 0.000(4)
C39 0.062(3) 0.082(5) 0.056(3) 0.003(4) 0.004(3) 0.010(3)
C40 0.064(3) 0.058(4) 0.053(3) -0.001(3) 0.004(3) 0.012(3)
O101 0.052(2) 0.058(2) 0.062(2) 0.002(2) 0.0017(17) -0.0009(19)
O102 0.063(2) 0.060(3) 0.059(2) 0.002(2) -0.005(2) 0.007(2)

loop_
_atom_type_symbol
_atom_type_description
_atom_type_scat_dispersion_real
_atom_type_scat_dispersion_imag
_atom_type_scat_source
C C 0.0181 0.0091 'International Tables Vol C Tables 4.2.6.8 and 6.1.1.4'
H H 0 0 'International Tables Vol C Tables 4.2.6.8 and 6.1.1.4'
N N 0.0311 0.018 'International Tables Vol C Tables 4.2.6.8 and 6.1.1.4'
O O 0.0492 0.0322 'International Tables Vol C Tables 4.2.6.8 and 6.1.1.4'

loop_
_geom_angle_atom_site_label_1
_geom_angle_atom_site_label_2
_geom_angle_atom_site_label_3
_geom_angle
_geom_angle_site_symmetry_1
_geom_angle_site_symmetry_3
_geom_angle_publ_flag
C6 N1 C1 130.8(4) . . ?
C6 N1 C3 133.2(4) . . ?
C1 N1 C3 94.0(3) . . ?
C4 N2 C5 121.2(5) . . ?
C4 N2 H2 122(4) . . ?
C5 N2 H2 116(4) . . ?
C9 N3 C7 123.0(4) . . ?
C9 N3 H3 106(3) . . ?
C7 N3 H3 129(4) . . ?
N1 C1 C14 114.5(4) . . ?
N1 C1 C4 115.0(4) . . ?
C14 C1 C4 109.6(4) . . ?
N1 C1 C2 88.0(4) . . ?
C14 C1 C2 117.5(4) . . ?
C4 C1 C2 111.0(4) . . ?
C3 C2 C1 88.7(3) . . ?
C3 C2 H2A 113.9 . . ?
C1 C2 H2A 113.9 . . ?
C3 C2 H2B 113.9 . . ?
C1 C2 H2B 113.9 . . ?
H2A C2 H2B 111.1 . . ?
N1 C3 C2 89.0(4) . . ?
N1 C3 H3A 113.8 . . ?
C2 C3 H3A 113.8 . . ?
N1 C3 H3B 113.8 . . ?
C2 C3 H3B 113.8 . . ?
H3A C3 H3B 111 . . ?
O1 C4 N2 122.9(5) . . ?
O1 C4 C1 120.6(5) . . ?
N2 C4 C1 116.4(5) . . ?
N2 C5 H5A 109.5 . . ?
N2 C5 H5B 109.5 . . ?
H5A C5 H5B 109.5 . . ?
N2 C5 H5C 109.5 . . ?
H5A C5 H5C 109.5 . . ?
H5B C5 H5C 109.5 . . ?
O2 C6 N1 121.4(5) . . ?
O2 C6 C7 122.0(4) . . ?
N1 C6 C7 116.6(4) . . ?
N3 C7 C6 110.6(4) . . ?
N3 C7 C8 111.6(4) . . ?
C6 C7 C8 110.2(4) . . ?
N3 C7 H7 108.1 . . ?
C6 C7 H7 108.1 . . ?
C8 C7 H7 108.1 . . ?
C7 C8 H8A 109.5 . . ?
C7 C8 H8B 109.5 . . ?
H8A C8 H8B 109.5 . . ?
C7 C8 H8C 109.5 . . ?
H8A C8 H8C 109.5 . . ?
H8B C8 H8C 109.5 . . ?
O3 C9 N3 120.5(4) . . ?
O3 C9 C10 119.7(4) . . ?
N3 C9 C10 119.8(4) . . ?
C9 C10 C13B 106.0(9) . . ?
C9 C10 C13A 110.5(4) . . ?
C13B C10 C13A 59.6(11) . . ?
C9 C10 C11A 113.8(4) . . ?
C13B C10 C11A 139.7(10) . . ?
C13A C10 C11A 109.1(5) . . ?
C9 C10 C11B 104.1(10) . . ?
C13B C10 C11B 111.7(14) . . ?
C13A C10 C11B 52.7(9) . . ?
C11A C10 C11B 64.5(10) . . ?
C9 C10 C12B 107.9(10) . . ?
C13B C10 C12B 116.2(15) . . ?
C13A C10 C12B 140.8(11) . . ?
C11A C10 C12B 45.8(11) . . ?
C11B C10 C12B 110.0(14) . . ?
C9 C10 C12A 108.2(4) . . ?
C13B C10 C12A 49.8(11) . . ?
C13A C10 C12A 105.6(5) . . ?
C11A C10 C12A 109.3(5) . . ?
C11B C10 C12A 146.3(10) . . ?
C12B C10 C12A 68.8(11) . . ?
C1 C14 C15 114.8(4) . . ?
C1 C14 H14A 108.6 . . ?
C15 C14 H14A 108.6 . . ?
C1 C14 H14B 108.6 . . ?
C15 C14 H14B 108.6 . . ?
H14A C14 H14B 107.5 . . ?
C16 C15 C20 118.0(4) . . ?
C16 C15 C14 121.3(4) . . ?
C20 C15 C14 120.7(5) . . ?
C17 C16 C15 121.1(4) . . ?
C17 C16 H16 119.4 . . ?
C15 C16 H16 119.4 . . ?
C16 C17 C18 119.8(5) . . ?
C16 C17 H17 120.1 . . ?
C18 C17 H17 120.1 . . ?
C19 C18 C17 119.2(5) . . ?
C19 C18 H18 120.4 . . ?
C17 C18 H18 120.4 . . ?
C20 C19 C18 120.7(5) . . ?
C20 C19 H19 119.6 . . ?
C18 C19 H19 119.6 . . ?
C19 C20 C15 121.1(5) . . ?
C19 C20 H20 119.4 . . ?
C15 C20 H20 119.4 . . ?
C26 N4 C21 132.1(4) . . ?
C26 N4 C23 132.5(4) . . ?
C21 N4 C23 92.8(3) . . ?
C24 N5 C25 120.8(5) . . ?
C24 N5 H5 116(4) . . ?
C25 N5 H5 117(4) . . ?
C29 N6 C27 121.7(4) . . ?
C29 N6 H6 115(4) . . ?
C27 N6 H6 121(4) . . ?
N4 C21 C24 115.7(4) . . ?
N4 C21 C22 88.2(4) . . ?
C24 C21 C22 114.8(4) . . ?
N4 C21 C34 113.9(4) . . ?
C24 C21 C34 107.7(4) . . ?
C22 C21 C34 115.9(4) . . ?
C23 C22 C21 89.8(4) . . ?
C23 C22 H22A 113.7 . . ?
C21 C22 H22A 113.7 . . ?
C23 C22 H22B 113.7 . . ?
C21 C22 H22B 113.7 . . ?
H22A C22 H22B 110.9 . . ?
N4 C23 C22 87.8(3) . . ?
N4 C23 H23A 114 . . ?
C22 C23 H23A 114 . . ?
N4 C23 H23B 114 . . ?
C22 C23 H23B 114 . . ?
H23A C23 H23B 111.2 . . ?
O4 C24 N5 123.1(5) . . ?
O4 C24 C21 120.4(4) . . ?
N5 C24 C21 116.3(5) . . ?
N5 C25 H25A 109.5 . . ?
N5 C25 H25B 109.5 . . ?
H25A C25 H25B 109.5 . . ?
N5 C25 H25C 109.5 . . ?
H25A C25 H25C 109.5 . . ?
H25B C25 H25C 109.5 . . ?
O5 C26 N4 120.8(4) . . ?
O5 C26 C27 122.5(4) . . ?
N4 C26 C27 116.7(4) . . ?
N6 C27 C26 110.3(4) . . ?
N6 C27 C28 110.4(4) . . ?
C26 C27 C28 110.7(4) . . ?
N6 C27 H27 108.4 . . ?
C26 C27 H27 108.4 . . ?
C28 C27 H27 108.4 . . ?
C27 C28 H28A 109.5 . . ?
C27 C28 H28B 109.5 . . ?
H28A C28 H28B 109.5 . . ?
C27 C28 H28C 109.5 . . ?
H28A C28 H28C 109.5 . . ?
H28B C28 H28C 109.5 . . ?
O6 C29 N6 120.2(4) . . ?
O6 C29 C30 122.0(4) . . ?
N6 C29 C30 117.8(4) . . ?
C33B C30 C32A 129.7(8) . . ?
C33B C30 C29 118.8(6) . . ?
C32A C30 C29 109.3(5) . . ?
C33B C30 C33A 65.5(8) . . ?
C32A C30 C33A 114.6(7) . . ?
C29 C30 C33A 106.7(5) . . ?
C33B C30 C31A 38.8(6) . . ?
C32A C30 C31A 113.0(7) . . ?
C29 C30 C31A 108.6(4) . . ?
C33A C30 C31A 104.3(5) . . ?
C33B C30 C31B 115.9(8) . . ?
C32A C30 C31B 28.4(6) . . ?
C29 C30 C31B 108.1(5) . . ?
C33A C30 C31B 137.1(7) . . ?
C31A C30 C31B 87.6(7) . . ?
C33B C30 C32B 106.7(8) . . ?
C32A C30 C32B 73.1(8) . . ?
C29 C30 C32B 104.1(7) . . ?
C33A C30 C32B 46.0(6) . . ?
C31A C30 C32B 141.7(7) . . ?
C31B C30 C32B 100.9(9) . . ?
C35 C34 C21 114.4(4) . . ?
C35 C34 H34A 108.7 . . ?
C21 C34 H34A 108.7 . . ?
C35 C34 H34B 108.7 . . ?
C21 C34 H34B 108.7 . . ?
H34A C34 H34B 107.6 . . ?
C36 C35 C40 118.5(5) . . ?
C36 C35 C34 120.9(5) . . ?
C40 C35 C34 120.7(5) . . ?
C35 C36 C37 120.1(6) . . ?
C35 C36 H36 119.9 . . ?
C37 C36 H36 119.9 . . ?
C38 C37 C36 121.4(6) . . ?
C38 C37 H37 119.3 . . ?
C36 C37 H37 119.3 . . ?
C37 C38 C39 118.7(6) . . ?
C37 C38 H38 120.6 . . ?
C39 C38 H38 120.6 . . ?
C38 C39 C40 119.2(6) . . ?
C38 C39 H39 120.4 . . ?
C40 C39 H39 120.4 . . ?
C35 C40 C39 122.0(6) . . ?
C35 C40 H40 119 . . ?
C39 C40 H40 119 . . ?
H01A O101 H01B 92(5) . . ?
H02B O102 H02A 104(6) . . ?

loop_
_geom_bond_atom_site_label_1
_geom_bond_atom_site_label_2
_geom_bond_distance
_geom_bond_site_symmetry_2
_geom_bond_publ_flag
N1 C6 1.328(6) . ?
N1 C1 1.481(7) . ?
N1 C3 1.490(6) . ?
N2 C4 1.331(7) . ?
N2 C5 1.471(7) . ?
N2 H2 0.96(10) . ?
N3 C9 1.352(6) . ?
N3 C7 1.455(6) . ?
N3 H3 1.13(5) . ?
O1 C4 1.239(6) . ?
O2 C6 1.252(5) . ?
O3 C9 1.269(5) . ?
C1 C14 1.518(7) . ?
C1 C4 1.534(7) . ?
C1 C2 1.571(7) . ?
C2 C3 1.537(7) . ?
C2 H2A 0.97 . ?
C2 H2B 0.97 . ?
C3 H3A 0.97 . ?
C3 H3B 0.97 . ?
C5 H5A 0.96 . ?
C5 H5B 0.96 . ?
C5 H5C 0.96 . ?
C6 C7 1.506(7) . ?
C7 C8 1.514(7) . ?
C7 H7 0.98 . ?
C8 H8A 0.96 . ?
C8 H8B 0.96 . ?
C8 H8C 0.96 . ?
C9 C10 1.515(7) . ?
C10 C13B 1.522(16) . ?
C10 C13A 1.536(8) . ?
C10 C11A 1.552(7) . ?
C10 C11B 1.555(17) . ?
C10 C12B 1.565(17) . ?
C10 C12A 1.565(8) . ?
C14 C15 1.523(7) . ?
C14 H14A 0.97 . ?
C14 H14B 0.97 . ?
C15 C16 1.387(7) . ?
C15 C20 1.396(7) . ?
C16 C17 1.385(7) . ?
C16 H16 0.93 . ?
C17 C18 1.396(7) . ?
C17 H17 0.93 . ?
C18 C19 1.379(8) . ?
C18 H18 0.93 . ?
C19 C20 1.369(7) . ?
C19 H19 0.93 . ?
C20 H20 0.93 . ?
N4 C26 1.340(6) . ?
N4 C21 1.485(7) . ?
N4 C23 1.502(6) . ?
N5 C24 1.332(6) . ?
N5 C25 1.462(7) . ?
N5 H5 0.97(7) . ?
N6 C29 1.345(6) . ?
N6 C27 1.454(6) . ?
N6 H6 0.88(5) . ?
O4 C24 1.244(6) . ?
O5 C26 1.247(6) . ?
O6 C29 1.250(6) . ?
C21 C24 1.529(7) . ?
C21 C22 1.536(6) . ?
C21 C34 1.557(7) . ?
C22 C23 1.529(7) . ?
C22 H22A 0.97 . ?
C22 H22B 0.97 . ?
C23 H23A 0.97 . ?
C23 H23B 0.97 . ?
C25 H25A 0.96 . ?
C25 H25B 0.96 . ?
C25 H25C 0.96 . ?
C26 C27 1.517(7) . ?
C27 C28 1.531(7) . ?
C27 H27 0.98 . ?
C28 H28A 0.96 . ?
C28 H28B 0.96 . ?
C28 H28C 0.96 . ?
C29 C30 1.514(7) . ?
C30 C33B 1.484(12) . ?
C30 C32A 1.492(10) . ?
C30 C33A 1.541(9) . ?
C30 C31A 1.568(9) . ?
C30 C31B 1.584(12) . ?
C30 C32B 1.601(13) . ?
C34 C35 1.495(7) . ?
C34 H34A 0.97 . ?
C34 H34B 0.97 . ?
C35 C36 1.375(8) . ?
C35 C40 1.384(7) . ?
C36 C37 1.401(8) . ?
C36 H36 0.93 . ?
C37 C38 1.377(8) . ?
C37 H37 0.93 . ?
C38 C39 1.395(9) . ?
C38 H38 0.93 . ?
C39 C40 1.395(8) . ?
C39 H39 0.93 . ?
C40 H40 0.93 . ?
O101 H01A 0.93(6) . ?
O101 H01B 1.07(7) . ?
O102 H02B 0.96(5) . ?
O102 H02A 0.96(7) . ?

loop_
_geom_torsion_atom_site_label_1
_geom_torsion_atom_site_label_2
_geom_torsion_atom_site_label_3
_geom_torsion_atom_site_label_4
_geom_torsion
_geom_torsion_site_symmetry_1
_geom_torsion_site_symmetry_2
_geom_torsion_site_symmetry_3
_geom_torsion_site_symmetry_4
_geom_torsion_publ_flag
C6 N1 C1 C14 50.5(6) . . . . ?
C3 N1 C1 C14 -114.7(4) . . . . ?
C6 N1 C1 C4 -77.8(6) . . . . ?
C3 N1 C1 C4 117.0(4) . . . . ?
C6 N1 C1 C2 169.9(4) . . . . ?
C3 N1 C1 C2 4.7(4) . . . . ?
N1 C1 C2 C3 -4.6(4) . . . . ?
C14 C1 C2 C3 112.2(5) . . . . ?
C4 C1 C2 C3 -120.6(4) . . . . ?
C6 N1 C3 C2 -169.4(5) . . . . ?
C1 N1 C3 C2 -4.8(4) . . . . ?
C1 C2 C3 N1 4.5(4) . . . . ?
C5 N2 C4 O1 3.9(7) . . . . ?
C5 N2 C4 C1 -172.9(4) . . . . ?
N1 C1 C4 O1 172.7(4) . . . . ?
C14 C1 C4 O1 42.0(6) . . . . ?
C2 C1 C4 O1 -89.4(6) . . . . ?
N1 C1 C4 N2 -10.4(6) . . . . ?
C14 C1 C4 N2 -141.1(4) . . . . ?
C2 C1 C4 N2 87.5(5) . . . . ?
C1 N1 C6 O2 9.6(7) . . . . ?
C3 N1 C6 O2 169.1(4) . . . . ?
C1 N1 C6 C7 -172.2(4) . . . . ?
C3 N1 C6 C7 -12.7(7) . . . . ?
C9 N3 C7 C6 -110.4(5) . . . . ?
C9 N3 C7 C8 126.6(5) . . . . ?
O2 C6 C7 N3 -48.7(6) . . . . ?
N1 C6 C7 N3 133.1(4) . . . . ?
O2 C6 C7 C8 75.1(5) . . . . ?
N1 C6 C7 C8 -103.1(5) . . . . ?
C7 N3 C9 O3 1.1(7) . . . . ?
C7 N3 C9 C10 -177.5(4) . . . . ?
O3 C9 C10 C13B 10.0(13) . . . . ?
N3 C9 C10 C13B -171.4(12) . . . . ?
O3 C9 C10 C13A 72.9(6) . . . . ?
N3 C9 C10 C13A -108.4(5) . . . . ?
O3 C9 C10 C11A -164.0(5) . . . . ?
N3 C9 C10 C11A 14.6(7) . . . . ?
O3 C9 C10 C11B 128.0(10) . . . . ?
N3 C9 C10 C11B -53.4(10) . . . . ?
O3 C9 C10 C12B -115.2(13) . . . . ?
N3 C9 C10 C12B 63.5(13) . . . . ?
O3 C9 C10 C12A -42.3(6) . . . . ?
N3 C9 C10 C12A 136.3(5) . . . . ?
N1 C1 C14 C15 57.7(5) . . . . ?
C4 C1 C14 C15 -171.4(4) . . . . ?
C2 C1 C14 C15 -43.4(6) . . . . ?
C1 C14 C15 C16 -87.5(6) . . . . ?
C1 C14 C15 C20 93.7(6) . . . . ?
C20 C15 C16 C17 0.2(7) . . . . ?
C14 C15 C16 C17 -178.7(5) . . . . ?
C15 C16 C17 C18 -0.2(8) . . . . ?
C16 C17 C18 C19 0.6(8) . . . . ?
C17 C18 C19 C20 -1.1(8) . . . . ?
C18 C19 C20 C15 1.1(8) . . . . ?
C16 C15 C20 C19 -0.6(7) . . . . ?
C14 C15 C20 C19 178.2(5) . . . . ?
C26 N4 C21 C24 -71.4(6) . . . . ?
C23 N4 C21 C24 125.5(4) . . . . ?
C26 N4 C21 C22 171.8(5) . . . . ?
C23 N4 C21 C22 8.8(4) . . . . ?
C26 N4 C21 C34 54.2(7) . . . . ?
C23 N4 C21 C34 -108.9(4) . . . . ?
N4 C21 C22 C23 -8.6(4) . . . . ?
C24 C21 C22 C23 -126.2(5) . . . . ?
C34 C21 C22 C23 107.2(5) . . . . ?
C26 N4 C23 C22 -171.7(5) . . . . ?
C21 N4 C23 C22 -8.8(4) . . . . ?
C21 C22 C23 N4 8.5(4) . . . . ?
C25 N5 C24 O4 -1.1(8) . . . . ?
C25 N5 C24 C21 173.5(5) . . . . ?
N4 C21 C24 O4 -132.4(4) . . . . ?
C22 C21 C24 O4 -31.8(7) . . . . ?
C34 C21 C24 O4 98.9(5) . . . . ?
N4 C21 C24 N5 52.8(6) . . . . ?
C22 C21 C24 N5 153.4(5) . . . . ?
C34 C21 C24 N5 -75.9(6) . . . . ?
C21 N4 C26 O5 12.8(8) . . . . ?
C23 N4 C26 O5 169.6(5) . . . . ?
C21 N4 C26 C27 -169.8(5) . . . . ?
C23 N4 C26 C27 -13.0(7) . . . . ?
C29 N6 C27 C26 -89.7(6) . . . . ?
C29 N6 C27 C28 147.6(5) . . . . ?
O5 C26 C27 N6 -28.7(7) . . . . ?
N4 C26 C27 N6 154.0(4) . . . . ?
O5 C26 C27 C28 93.8(5) . . . . ?
N4 C26 C27 C28 -83.5(5) . . . . ?
C27 N6 C29 O6 -3.2(7) . . . . ?
C27 N6 C29 C30 174.4(4) . . . . ?
O6 C29 C30 C33B 176.7(9) . . . . ?
N6 C29 C30 C33B -0.9(10) . . . . ?
O6 C29 C30 C32A -18.5(9) . . . . ?
N6 C29 C30 C32A 163.9(7) . . . . ?
O6 C29 C30 C33A 105.9(6) . . . . ?
N6 C29 C30 C33A -71.6(6) . . . . ?
O6 C29 C30 C31A -142.2(6) . . . . ?
N6 C29 C30 C31A 40.3(7) . . . . ?
O6 C29 C30 C31B -48.6(9) . . . . ?
N6 C29 C30 C31B 133.9(8) . . . . ?
O6 C29 C30 C32B 58.1(8) . . . . ?
N6 C29 C30 C32B -119.4(7) . . . . ?
N4 C21 C34 C35 62.8(5) . . . . ?
C24 C21 C34 C35 -167.5(4) . . . . ?
C22 C21 C34 C35 -37.4(6) . . . . ?
C21 C34 C35 C36 -77.9(6) . . . . ?
C21 C34 C35 C40 100.9(5) . . . . ?
C40 C35 C36 C37 -0.8(7) . . . . ?
C34 C35 C36 C37 178.0(4) . . . . ?
C35 C36 C37 C38 2.5(8) . . . . ?
C36 C37 C38 C39 -2.8(8) . . . . ?
C37 C38 C39 C40 1.6(8) . . . . ?
C36 C35 C40 C39 -0.3(7) . . . . ?
C34 C35 C40 C39 -179.2(5) . . . . ?
C38 C39 C40 C35 0.0(8) . . . . ?
